data_7008346
loop_
_publ_author_name
'Wilton-Ely, James D E T'
'Honarkhah, Sanaz J.'
'Wang, Ming'
'Tocher, Derek A.'
'Slawin, Alexandra M. Z.'

_publ_section_title
;
 Sigma-organyl complexes of ruthenium and osmium supported by a
 mixed-donor ligand.
;
_journal_issue 11
_journal_name_full 'Dalton transactions (Cambridge, England : 2003)'
_journal_page_first 1930
_journal_page_last 1939
_journal_paper_doi 10.1039/b501906k
_journal_year 2005
_chemical_formula_sum 'C56 H48 Cl2 N2 P2 Ru S2'
_chemical_formula_weight 1046.99
_chemical_name_systematic
;
?
;
_space_group_IT_number 2
_symmetry_cell_setting triclinic
_symmetry_space_group_name_Hall '-P 1'
_symmetry_space_group_name_H-M 'P -1'
_atom_sites_solution_hydrogens geom
_atom_sites_solution_primary heavy
_atom_sites_solution_secondary difmap
_audit_creation_method SHELXL-97
_cell_angle_alpha 104.0690(10)
_cell_angle_beta 100.5600(10)
_cell_angle_gamma 97.9500(10)
_cell_formula_units_Z 2
_cell_length_a 10.9391(7)
_cell_length_b 12.3109(7)
_cell_length_c 19.1341(11)
_cell_measurement_temperature 293(2)
_cell_volume 2411.6(2)
_computing_cell_refinement 'Bruker SAINT'
_computing_data_collection 'Bruker SMART'
_computing_data_reduction 'Bruker SAINT'
_computing_structure_refinement 'SHELXL-97 (Sheldrick, 1997)'
_computing_structure_solution 'SHELXS-97 (Sheldrick, 1990)'
_diffrn_ambient_temperature 293(2)
_diffrn_measured_fraction_theta_full 0.991
_diffrn_measured_fraction_theta_max 0.928
_diffrn_measurement_device_type 'Bruker SMART APEX diffractometer'
_diffrn_measurement_method '\w rotation with narrow frames'
_diffrn_radiation_monochromator graphite
_diffrn_radiation_source 'fine-focus sealed tube'
_diffrn_radiation_type MoK\a
_diffrn_radiation_wavelength 0.71073
_diffrn_reflns_av_R_equivalents 0.0148
_diffrn_reflns_av_sigmaI/netI 0.0236
_diffrn_reflns_limit_h_max 14
_diffrn_reflns_limit_h_min -14
_diffrn_reflns_limit_k_max 15
_diffrn_reflns_limit_k_min -15
_diffrn_reflns_limit_l_max 25
_diffrn_reflns_limit_l_min -25
_diffrn_reflns_number 21333
_diffrn_reflns_theta_full 26.00
_diffrn_reflns_theta_max 28.28
_diffrn_reflns_theta_min 1.13
_diffrn_standards_number 0
_exptl_absorpt_coefficient_mu 0.630
_exptl_absorpt_correction_T_max 0.8385
_exptl_absorpt_correction_T_min 0.7520
_exptl_absorpt_correction_type multi-scan
_exptl_crystal_colour yellow
_exptl_crystal_density_diffrn 1.442
_exptl_crystal_density_method 'not measured'
_exptl_crystal_description block
_exptl_crystal_F_000 1076
_exptl_crystal_size_max 0.48
_exptl_crystal_size_mid 0.32
_exptl_crystal_size_min 0.29
_refine_diff_density_max 1.881
_refine_diff_density_min -1.684
_refine_diff_density_rms 0.083
_refine_ls_extinction_method none
_refine_ls_goodness_of_fit_ref 1.021
_refine_ls_hydrogen_treatment mixed
_refine_ls_matrix_type full
_refine_ls_number_parameters 586
_refine_ls_number_reflns 11124
_refine_ls_number_restraints 0
_refine_ls_restrained_S_all 1.021
_refine_ls_R_factor_all 0.0399
_refine_ls_R_factor_gt 0.0378
_refine_ls_shift/su_max 0.002
_refine_ls_shift/su_mean 0.000
_refine_ls_structure_factor_coef Fsqd
_refine_ls_weighting_details 'calc w=1/[\s^2^(Fo^2^)+(0.0470P)^2^+4.3347P] where P=(Fo^2^+2Fc^2^)/3'
_refine_ls_weighting_scheme calc
_refine_ls_wR_factor_gt 0.0964
_refine_ls_wR_factor_ref 0.0980
_reflns_number_gt 10488
_reflns_number_total 11124
_reflns_threshold_expression I>2\s(I)
_cod_data_source_file b501906k.txt
_cod_data_source_block str7
_cod_original_sg_symbol_H-M P-1
_cod_database_code 7008346

loop_
_symmetry_equiv_pos_as_xyz
'x, y, z'
'-x, -y, -z'

loop_
_atom_site_label
_atom_site_type_symbol
_atom_site_fract_x
_atom_site_fract_y
_atom_site_fract_z
_atom_site_U_iso_or_equiv
_atom_site_adp_type
_atom_site_occupancy
_atom_site_symmetry_multiplicity
_atom_site_calc_flag
_atom_site_refinement_flags
_atom_site_disorder_assembly
_atom_site_disorder_group
Ru1 Ru 0.654976(15) 0.845977(14) 0.741827(9) 0.01243(6) Uani 1 1 d . . .
P1 P 0.72211(5) 1.04507(5) 0.75844(3) 0.01457(11) Uani 1 1 d . . .
P2 P 0.62852(5) 0.64398(5) 0.72712(3) 0.01450(11) Uani 1 1 d . . .
S1 S 0.72611(6) 0.79724(5) 0.57459(3) 0.02361(12) Uani 1 1 d . . .
S2 S 0.85791(5) 0.86390(5) 0.84037(3) 0.01882(11) Uani 1 1 d . . .
N1 N 0.62744(17) 0.87830(16) 0.85664(10) 0.0165(4) Uani 1 1 d . . .
N2 N 0.75336(19) 0.89815(18) 0.96487(11) 0.0207(4) Uani 1 1 d . . .
C1 C 0.6943(2) 0.82022(18) 0.65327(12) 0.0162(4) Uani 1 1 d . . .
C2 C 0.7449(2) 0.88112(18) 0.89137(12) 0.0168(4) Uani 1 1 d . . .
C3 C 0.6335(2) 0.9071(2) 0.97697(13) 0.0223(5) Uani 1 1 d . . .
H3A H 0.6103 0.9193 1.0222 0.027 Uiso 1 1 calc R . .
C4 C 0.5570(2) 0.8948(2) 0.91037(13) 0.0195(4) Uani 1 1 d . . .
H4A H 0.4710 0.8969 0.9019 0.023 Uiso 1 1 calc R . .
C5 C 0.8667(3) 0.9012(3) 1.01867(15) 0.0361(7) Uani 1 1 d . . .
H5A H 0.9357 0.8927 0.9945 0.054 Uiso 1 1 calc R . .
H5B H 0.8523 0.8401 1.0410 0.054 Uiso 1 1 calc R . .
H5C H 0.8871 0.9729 1.0561 0.054 Uiso 1 1 calc R . .
C6 C 0.4661(2) 0.84427(18) 0.69278(12) 0.0156(4) Uani 1 1 d . . .
C7 C 0.3779(2) 0.85147(19) 0.74402(12) 0.0167(4) Uani 1 1 d . . .
C8 C 0.3240(2) 0.7562(2) 0.76313(13) 0.0210(4) Uani 1 1 d . . .
H8A H 0.3473 0.6865 0.7457 0.025 Uiso 1 1 calc R . .
C9 C 0.2366(2) 0.7632(2) 0.80742(15) 0.0275(5) Uani 1 1 d . . .
H9A H 0.2008 0.6981 0.8184 0.033 Uiso 1 1 calc R . .
C10 C 0.2026(2) 0.8664(3) 0.83533(14) 0.0292(6) Uani 1 1 d . . .
H10A H 0.1450 0.8716 0.8657 0.035 Uiso 1 1 calc R . .
C11 C 0.2554(2) 0.9615(2) 0.81749(14) 0.0268(5) Uani 1 1 d . . .
H11A H 0.2327 1.0312 0.8359 0.032 Uiso 1 1 calc R . .
C12 C 0.3420(2) 0.9550(2) 0.77245(13) 0.0207(4) Uani 1 1 d . . .
H12A H 0.3764 1.0202 0.7611 0.025 Uiso 1 1 calc R . .
C13 C 0.4208(2) 0.8437(2) 0.62285(13) 0.0184(4) Uani 1 1 d . . .
H13A H 0.4796 0.8450 0.5934 0.022 Uiso 1 1 calc R . .
C14 C 0.2872(2) 0.8411(2) 0.58623(12) 0.0182(4) Uani 1 1 d . . .
C15 C 0.1847(2) 0.7658(2) 0.59212(13) 0.0237(5) Uani 1 1 d . . .
H15A H 0.1987 0.7159 0.6209 0.028 Uiso 1 1 calc R . .
C16 C 0.0623(2) 0.7639(2) 0.55584(14) 0.0270(5) Uani 1 1 d . . .
H16A H -0.0050 0.7142 0.5615 0.032 Uiso 1 1 calc R . .
C17 C 0.0392(2) 0.8354(2) 0.51123(14) 0.0271(5) Uani 1 1 d . . .
H17A H -0.0431 0.8336 0.4867 0.033 Uiso 1 1 calc R . .
C18 C 0.1397(2) 0.9095(2) 0.50343(14) 0.0265(5) Uani 1 1 d . . .
H18A H 0.1254 0.9575 0.4733 0.032 Uiso 1 1 calc R . .
C19 C 0.2617(2) 0.9121(2) 0.54064(14) 0.0233(5) Uani 1 1 d . . .
H19A H 0.3286 0.9625 0.5351 0.028 Uiso 1 1 calc R . .
C21 C 0.7552(2) 1.13499(19) 0.85388(12) 0.0188(4) Uani 1 1 d . . .
C22 C 0.6587(2) 1.1381(2) 0.89271(13) 0.0233(5) Uani 1 1 d . . .
H22A H 0.5782 1.0951 0.8697 0.028 Uiso 1 1 calc R . .
C23 C 0.6818(3) 1.2050(2) 0.96542(15) 0.0317(6) Uani 1 1 d . . .
H23A H 0.6168 1.2068 0.9907 0.038 Uiso 1 1 calc R . .
C24 C 0.8016(3) 1.2690(2) 1.00015(15) 0.0348(6) Uani 1 1 d . . .
H24A H 0.8170 1.3140 1.0487 0.042 Uiso 1 1 calc R . .
C25 C 0.8979(3) 1.2660(2) 0.96278(15) 0.0326(6) Uani 1 1 d . . .
H25A H 0.9784 1.3087 0.9862 0.039 Uiso 1 1 calc R . .
C26 C 0.8752(2) 1.1991(2) 0.88989(14) 0.0255(5) Uani 1 1 d . . .
H26A H 0.9409 1.1973 0.8651 0.031 Uiso 1 1 calc R . .
C31 C 0.8681(2) 1.08325(19) 0.72839(12) 0.0177(4) Uani 1 1 d . . .
C32 C 0.8972(2) 1.1912(2) 0.71677(14) 0.0232(5) Uani 1 1 d . . .
H32A H 0.8440 1.2432 0.7261 0.028 Uiso 1 1 calc R . .
C33 C 1.0046(2) 1.2210(2) 0.69151(15) 0.0283(5) Uani 1 1 d . . .
H33A H 1.0233 1.2930 0.6843 0.034 Uiso 1 1 calc R . .
C34 C 1.0840(2) 1.1443(2) 0.67703(14) 0.0279(5) Uani 1 1 d . . .
H34A H 1.1556 1.1644 0.6597 0.034 Uiso 1 1 calc R . .
C35 C 1.0571(2) 1.0379(2) 0.68833(13) 0.0239(5) Uani 1 1 d . . .
H35A H 1.1106 0.9863 0.6786 0.029 Uiso 1 1 calc R . .
C36 C 0.9499(2) 1.0074(2) 0.71433(13) 0.0198(4) Uani 1 1 d . . .
H36A H 0.9329 0.9359 0.7223 0.024 Uiso 1 1 calc R . .
C41 C 0.6174(2) 1.11582(18) 0.70614(13) 0.0173(4) Uani 1 1 d . . .
C42 C 0.6072(2) 1.0915(2) 0.62979(13) 0.0220(5) Uani 1 1 d . . .
H42A H 0.6539 1.0413 0.6073 0.026 Uiso 1 1 calc R . .
C43 C 0.5283(2) 1.1413(2) 0.58736(14) 0.0249(5) Uani 1 1 d . . .
H43A H 0.5242 1.1263 0.5369 0.030 Uiso 1 1 calc R . .
C44 C 0.4554(2) 1.2134(2) 0.61959(15) 0.0257(5) Uani 1 1 d . . .
H44A H 0.4013 1.2459 0.5908 0.031 Uiso 1 1 calc R . .
C45 C 0.4635(3) 1.2368(2) 0.69481(15) 0.0273(5) Uani 1 1 d . . .
H45A H 0.4138 1.2843 0.7166 0.033 Uiso 1 1 calc R . .
C46 C 0.5454(2) 1.1899(2) 0.73802(14) 0.0228(5) Uani 1 1 d . . .
H46A H 0.5522 1.2082 0.7889 0.027 Uiso 1 1 calc R . .
C51 C 0.7417(2) 0.57354(19) 0.68201(12) 0.0173(4) Uani 1 1 d . . .
C52 C 0.8644(2) 0.6305(2) 0.68909(14) 0.0225(5) Uani 1 1 d . . .
H52A H 0.8884 0.7075 0.7146 0.027 Uiso 1 1 calc R . .
C53 C 0.9513(2) 0.5732(2) 0.65837(16) 0.0274(5) Uani 1 1 d . . .
H53A H 1.0333 0.6119 0.6639 0.033 Uiso 1 1 calc R . .
C54 C 0.9162(3) 0.4591(2) 0.61971(15) 0.0278(5) Uani 1 1 d . . .
H54A H 0.9739 0.4214 0.5983 0.033 Uiso 1 1 calc R . .
C55 C 0.7950(3) 0.4009(2) 0.61289(15) 0.0274(5) Uani 1 1 d . . .
H55A H 0.7717 0.3238 0.5875 0.033 Uiso 1 1 calc R . .
C56 C 0.7085(2) 0.4575(2) 0.64389(14) 0.0225(5) Uani 1 1 d . . .
H56A H 0.6273 0.4179 0.6393 0.027 Uiso 1 1 calc R . .
C61 C 0.6449(2) 0.5963(2) 0.81139(13) 0.0203(4) Uani 1 1 d . . .
C62 C 0.7350(3) 0.5319(3) 0.82889(16) 0.0348(6) Uani 1 1 d . . .
H62A H 0.7908 0.5144 0.7984 0.042 Uiso 1 1 calc R . .
C63 C 0.7417(4) 0.4936(3) 0.89201(18) 0.0469(8) Uani 1 1 d . . .
H63A H 0.8011 0.4494 0.9029 0.056 Uiso 1 1 calc R . .
C64 C 0.6615(3) 0.5202(3) 0.93831(16) 0.0404(7) Uani 1 1 d . . .
H64A H 0.6664 0.4939 0.9802 0.048 Uiso 1 1 calc R . .
C65 C 0.5735(3) 0.5862(2) 0.92242(15) 0.0326(6) Uani 1 1 d . . .
H65A H 0.5199 0.6054 0.9541 0.039 Uiso 1 1 calc R . .
C66 C 0.5648(2) 0.6240(2) 0.85938(14) 0.0239(5) Uani 1 1 d . . .
H66A H 0.5051 0.6681 0.8489 0.029 Uiso 1 1 calc R . .
C71 C 0.4784(2) 0.55846(18) 0.66831(12) 0.0174(4) Uani 1 1 d . . .
C72 C 0.3906(2) 0.49288(19) 0.69297(14) 0.0208(4) Uani 1 1 d . . .
H72A H 0.4097 0.4871 0.7412 0.025 Uiso 1 1 calc R . .
C73 C 0.2747(2) 0.4359(2) 0.64637(15) 0.0269(5) Uani 1 1 d . . .
H73A H 0.2158 0.3936 0.6637 0.032 Uiso 1 1 calc R . .
C74 C 0.2474(2) 0.4423(2) 0.57411(15) 0.0291(6) Uani 1 1 d . . .
H74A H 0.1702 0.4037 0.5427 0.035 Uiso 1 1 calc R . .
C75 C 0.3343(3) 0.5056(2) 0.54860(15) 0.0292(5) Uani 1 1 d . . .
H75A H 0.3160 0.5087 0.4998 0.035 Uiso 1 1 calc R . .
C76 C 0.4489(2) 0.5648(2) 0.59553(14) 0.0238(5) Uani 1 1 d . . .
H76A H 0.5062 0.6089 0.5784 0.029 Uiso 1 1 calc R . .
Cl1 Cl 0.35872(12) 0.29143(12) 0.87368(7) 0.0786(3) Uani 1 1 d . . .
Cl2 Cl 0.20475(18) 0.45356(12) 0.84462(8) 0.0983(5) Uani 1 1 d . . .
C81 C 0.2080(4) 0.3255(4) 0.8688(2) 0.0611(11) Uani 1 1 d . . .
H81A H 0.1858 0.3329 0.9164 0.073 Uiso 1 1 calc R . .
H81B H 0.1460 0.2646 0.8323 0.073 Uiso 1 1 calc R . .

loop_
_atom_site_aniso_label
_atom_site_aniso_U_11
_atom_site_aniso_U_22
_atom_site_aniso_U_33
_atom_site_aniso_U_23
_atom_site_aniso_U_13
_atom_site_aniso_U_12
Ru1 0.01142(9) 0.01424(9) 0.01187(9) 0.00403(6) 0.00243(6) 0.00274(6)
P1 0.0143(2) 0.0149(2) 0.0149(2) 0.0047(2) 0.0032(2) 0.0035(2)
P2 0.0138(2) 0.0148(2) 0.0152(2) 0.0050(2) 0.0031(2) 0.0026(2)
S1 0.0249(3) 0.0312(3) 0.0165(3) 0.0058(2) 0.0091(2) 0.0070(2)
S2 0.0140(2) 0.0248(3) 0.0173(2) 0.0054(2) 0.00264(19) 0.0045(2)
N1 0.0161(9) 0.0180(9) 0.0158(9) 0.0054(7) 0.0034(7) 0.0036(7)
N2 0.0206(9) 0.0266(10) 0.0149(9) 0.0059(8) 0.0024(7) 0.0063(8)
C1 0.0135(9) 0.0150(10) 0.0197(10) 0.0049(8) 0.0022(8) 0.0028(8)
C2 0.0174(10) 0.0159(10) 0.0163(10) 0.0044(8) 0.0027(8) 0.0024(8)
C3 0.0223(11) 0.0273(12) 0.0182(11) 0.0062(9) 0.0070(9) 0.0050(9)
C4 0.0178(10) 0.0226(11) 0.0189(10) 0.0060(9) 0.0056(8) 0.0040(9)
C5 0.0257(13) 0.065(2) 0.0189(12) 0.0125(13) 0.0010(10) 0.0148(13)
C6 0.0147(9) 0.0151(9) 0.0172(10) 0.0048(8) 0.0037(8) 0.0026(8)
C7 0.0120(9) 0.0222(11) 0.0150(10) 0.0047(8) 0.0003(8) 0.0044(8)
C8 0.0201(11) 0.0217(11) 0.0222(11) 0.0059(9) 0.0071(9) 0.0041(9)
C9 0.0225(12) 0.0344(14) 0.0270(12) 0.0107(11) 0.0094(10) 0.0012(10)
C10 0.0202(11) 0.0467(16) 0.0239(12) 0.0094(11) 0.0104(10) 0.0104(11)
C11 0.0266(12) 0.0349(14) 0.0213(11) 0.0054(10) 0.0061(10) 0.0171(11)
C12 0.0214(11) 0.0218(11) 0.0191(11) 0.0060(9) 0.0027(9) 0.0066(9)
C13 0.0134(10) 0.0248(11) 0.0185(10) 0.0078(9) 0.0044(8) 0.0044(8)
C14 0.0158(10) 0.0240(11) 0.0134(9) 0.0031(8) 0.0023(8) 0.0045(8)
C15 0.0201(11) 0.0295(12) 0.0202(11) 0.0088(10) 0.0005(9) 0.0027(9)
C16 0.0171(11) 0.0369(14) 0.0234(12) 0.0078(10) 0.0008(9) -0.0006(10)
C17 0.0177(11) 0.0375(14) 0.0230(12) 0.0056(10) -0.0014(9) 0.0076(10)
C18 0.0247(12) 0.0314(13) 0.0242(12) 0.0106(10) 0.0006(10) 0.0094(10)
C19 0.0196(11) 0.0273(12) 0.0231(11) 0.0083(10) 0.0032(9) 0.0047(9)
C21 0.0242(11) 0.0161(10) 0.0163(10) 0.0045(8) 0.0029(9) 0.0066(8)
C22 0.0292(12) 0.0218(11) 0.0214(11) 0.0073(9) 0.0082(10) 0.0072(9)
C23 0.0472(16) 0.0274(13) 0.0249(13) 0.0078(10) 0.0156(12) 0.0110(12)
C24 0.0548(18) 0.0271(13) 0.0190(12) 0.0014(10) 0.0045(12) 0.0106(12)
C25 0.0331(14) 0.0307(13) 0.0247(13) 0.0001(11) -0.0050(11) 0.0043(11)
C26 0.0245(12) 0.0276(12) 0.0222(12) 0.0041(10) 0.0017(9) 0.0072(10)
C31 0.0150(10) 0.0207(10) 0.0165(10) 0.0059(8) 0.0021(8) 0.0013(8)
C32 0.0198(11) 0.0220(11) 0.0282(12) 0.0093(10) 0.0039(9) 0.0031(9)
C33 0.0232(12) 0.0288(13) 0.0344(14) 0.0174(11) 0.0034(10) -0.0019(10)
C34 0.0167(11) 0.0409(15) 0.0269(12) 0.0153(11) 0.0039(9) -0.0015(10)
C35 0.0165(10) 0.0334(13) 0.0219(11) 0.0069(10) 0.0046(9) 0.0059(9)
C36 0.0174(10) 0.0219(11) 0.0193(10) 0.0059(9) 0.0026(8) 0.0027(9)
C41 0.0155(10) 0.0156(10) 0.0211(11) 0.0073(8) 0.0022(8) 0.0023(8)
C42 0.0240(11) 0.0214(11) 0.0212(11) 0.0070(9) 0.0041(9) 0.0059(9)
C43 0.0276(12) 0.0259(12) 0.0200(11) 0.0078(9) 0.0011(9) 0.0037(10)
C44 0.0243(12) 0.0251(12) 0.0291(13) 0.0129(10) 0.0003(10) 0.0069(10)
C45 0.0283(13) 0.0269(12) 0.0326(13) 0.0123(11) 0.0089(11) 0.0149(10)
C46 0.0269(12) 0.0235(11) 0.0223(11) 0.0097(9) 0.0085(9) 0.0095(9)
C51 0.0173(10) 0.0184(10) 0.0189(10) 0.0073(8) 0.0058(8) 0.0062(8)
C52 0.0192(11) 0.0200(11) 0.0291(12) 0.0076(9) 0.0069(9) 0.0031(9)
C53 0.0198(11) 0.0314(13) 0.0381(14) 0.0162(11) 0.0125(10) 0.0087(10)
C54 0.0297(13) 0.0329(13) 0.0293(13) 0.0125(11) 0.0141(11) 0.0180(11)
C55 0.0322(13) 0.0224(12) 0.0282(13) 0.0046(10) 0.0069(10) 0.0112(10)
C56 0.0213(11) 0.0201(11) 0.0259(12) 0.0053(9) 0.0055(9) 0.0045(9)
C61 0.0229(11) 0.0195(10) 0.0175(10) 0.0071(9) 0.0019(9) 0.0010(9)
C62 0.0392(15) 0.0447(16) 0.0301(14) 0.0191(13) 0.0101(12) 0.0208(13)
C63 0.061(2) 0.057(2) 0.0363(16) 0.0288(15) 0.0083(15) 0.0304(17)
C64 0.060(2) 0.0396(16) 0.0245(13) 0.0184(12) 0.0056(13) 0.0074(14)
C65 0.0427(16) 0.0327(14) 0.0223(12) 0.0088(11) 0.0108(11) 0.0004(12)
C66 0.0279(12) 0.0220(11) 0.0225(11) 0.0081(9) 0.0064(10) 0.0024(9)
C71 0.0165(10) 0.0142(10) 0.0197(10) 0.0021(8) 0.0030(8) 0.0029(8)
C72 0.0204(11) 0.0179(10) 0.0235(11) 0.0043(9) 0.0062(9) 0.0025(9)
C73 0.0194(11) 0.0219(11) 0.0363(14) 0.0038(10) 0.0073(10) -0.0004(9)
C74 0.0181(11) 0.0268(12) 0.0328(14) -0.0025(11) -0.0014(10) 0.0011(10)
C75 0.0281(13) 0.0322(13) 0.0218(12) 0.0034(10) -0.0018(10) 0.0048(11)
C76 0.0218(11) 0.0257(12) 0.0229(11) 0.0078(10) 0.0032(9) 0.0019(9)
Cl1 0.0709(7) 0.0887(8) 0.0649(7) -0.0020(6) 0.0243(6) 0.0079(6)
Cl2 0.1489(15) 0.0627(7) 0.0723(8) 0.0108(6) 0.0074(9) 0.0213(8)
C81 0.068(3) 0.064(2) 0.043(2) 0.0113(18) 0.0114(18) -0.007(2)

loop_
_atom_type_symbol
_atom_type_description
_atom_type_scat_dispersion_real
_atom_type_scat_dispersion_imag
_atom_type_scat_source
C C 0.0033 0.0016 'International Tables Vol C Tables 4.2.6.8 and 6.1.1.4'
H H 0.0000 0.0000 'International Tables Vol C Tables 4.2.6.8 and 6.1.1.4'
N N 0.0061 0.0033 'International Tables Vol C Tables 4.2.6.8 and 6.1.1.4'
P P 0.1023 0.0942 'International Tables Vol C Tables 4.2.6.8 and 6.1.1.4'
S S 0.1246 0.1234 'International Tables Vol C Tables 4.2.6.8 and 6.1.1.4'
Cl Cl 0.1484 0.1585 'International Tables Vol C Tables 4.2.6.8 and 6.1.1.4'
Ru Ru -1.2594 0.8363 'International Tables Vol C Tables 4.2.6.8 and 6.1.1.4'

loop_
_geom_angle_atom_site_label_1
_geom_angle_atom_site_label_2
_geom_angle_atom_site_label_3
_geom_angle
_geom_angle_site_symmetry_1
_geom_angle_site_symmetry_3
_geom_angle_publ_flag
C1 Ru1 C6 90.45(9) . . ?
C1 Ru1 N1 173.98(8) . . ?
C6 Ru1 N1 95.57(8) . . ?
C1 Ru1 P1 88.34(7) . . ?
C6 Ru1 P1 94.09(6) . . ?
N1 Ru1 P1 91.12(5) . . ?
C1 Ru1 P2 87.84(7) . . ?
C6 Ru1 P2 95.93(6) . . ?
N1 Ru1 P2 91.63(5) . . ?
P1 Ru1 P2 169.30(2) . . ?
C1 Ru1 S2 108.29(7) . . ?
C6 Ru1 S2 161.23(6) . . ?
N1 Ru1 S2 65.69(5) . . ?
P1 Ru1 S2 85.601(19) . . ?
P2 Ru1 S2 86.116(19) . . ?
C41 P1 C21 104.03(10) . . ?
C41 P1 C31 99.51(10) . . ?
C21 P1 C31 103.26(11) . . ?
C41 P1 Ru1 117.35(7) . . ?
C21 P1 Ru1 115.55(8) . . ?
C31 P1 Ru1 114.93(8) . . ?
C71 P2 C51 100.82(10) . . ?
C71 P2 C61 104.24(11) . . ?
C51 P2 C61 101.34(11) . . ?
C71 P2 Ru1 115.72(7) . . ?
C51 P2 Ru1 115.12(7) . . ?
C61 P2 Ru1 117.30(8) . . ?
C2 S2 Ru1 76.88(8) . . ?
C2 N1 C4 106.49(19) . . ?
C2 N1 Ru1 98.88(14) . . ?
C4 N1 Ru1 154.62(16) . . ?
C2 N2 C3 106.97(19) . . ?
C2 N2 C5 125.2(2) . . ?
C3 N2 C5 127.8(2) . . ?
S1 C1 Ru1 178.90(14) . . ?
N1 C2 N2 110.7(2) . . ?
N1 C2 S2 118.54(17) . . ?
N2 C2 S2 130.74(17) . . ?
C4 C3 N2 106.8(2) . . ?
C3 C4 N1 109.0(2) . . ?
C13 C6 C7 118.3(2) . . ?
C13 C6 Ru1 126.64(17) . . ?
C7 C6 Ru1 114.97(15) . . ?
C8 C7 C12 117.3(2) . . ?
C8 C7 C6 122.3(2) . . ?
C12 C7 C6 120.3(2) . . ?
C9 C8 C7 121.5(2) . . ?
C10 C9 C8 120.4(2) . . ?
C11 C10 C9 118.9(2) . . ?
C10 C11 C12 121.1(2) . . ?
C11 C12 C7 120.8(2) . . ?
C6 C13 C14 127.9(2) . . ?
C15 C14 C19 117.3(2) . . ?
C15 C14 C13 122.8(2) . . ?
C19 C14 C13 119.9(2) . . ?
C16 C15 C14 121.2(2) . . ?
C17 C16 C15 120.5(2) . . ?
C16 C17 C18 119.3(2) . . ?
C17 C18 C19 119.9(2) . . ?
C18 C19 C14 121.8(2) . . ?
C26 C21 C22 118.6(2) . . ?
C26 C21 P1 121.81(19) . . ?
C22 C21 P1 119.62(18) . . ?
C23 C22 C21 120.7(2) . . ?
C24 C23 C22 120.0(3) . . ?
C25 C24 C23 120.0(3) . . ?
C24 C25 C26 120.2(3) . . ?
C21 C26 C25 120.6(2) . . ?
C36 C31 C32 118.4(2) . . ?
C36 C31 P1 122.33(17) . . ?
C32 C31 P1 119.19(18) . . ?
C33 C32 C31 120.5(2) . . ?
C34 C33 C32 120.3(2) . . ?
C35 C34 C33 120.0(2) . . ?
C34 C35 C36 120.2(2) . . ?
C35 C36 C31 120.6(2) . . ?
C46 C41 C42 118.5(2) . . ?
C46 C41 P1 123.45(18) . . ?
C42 C41 P1 118.05(17) . . ?
C43 C42 C41 120.6(2) . . ?
C42 C43 C44 120.4(2) . . ?
C45 C44 C43 119.4(2) . . ?
C44 C45 C46 120.4(2) . . ?
C45 C46 C41 120.7(2) . . ?
C52 C51 C56 118.5(2) . . ?
C52 C51 P2 121.55(18) . . ?
C56 C51 P2 119.81(17) . . ?
C53 C52 C51 120.6(2) . . ?
C54 C53 C52 120.2(2) . . ?
C53 C54 C55 119.9(2) . . ?
C54 C55 C56 120.0(2) . . ?
C55 C56 C51 120.8(2) . . ?
C62 C61 C66 118.6(2) . . ?
C62 C61 P2 121.6(2) . . ?
C66 C61 P2 119.77(18) . . ?
C63 C62 C61 120.0(3) . . ?
C64 C63 C62 120.8(3) . . ?
C63 C64 C65 119.7(3) . . ?
C64 C65 C66 120.2(3) . . ?
C65 C66 C61 120.7(2) . . ?
C72 C71 C76 118.8(2) . . ?
C72 C71 P2 123.89(18) . . ?
C76 C71 P2 117.21(17) . . ?
C73 C72 C71 120.7(2) . . ?
C74 C73 C72 119.7(2) . . ?
C75 C74 C73 120.2(2) . . ?
C74 C75 C76 120.2(2) . . ?
C75 C76 C71 120.3(2) . . ?
Cl1 C81 Cl2 110.4(2) . . ?

loop_
_geom_bond_atom_site_label_1
_geom_bond_atom_site_label_2
_geom_bond_distance
_geom_bond_site_symmetry_2
_geom_bond_publ_flag
Ru1 C1 1.789(2) . ?
Ru1 C6 2.102(2) . ?
Ru1 N1 2.2195(19) . ?
Ru1 P1 2.3845(6) . ?
Ru1 P2 2.4037(6) . ?
Ru1 S2 2.5807(6) . ?
P1 C41 1.831(2) . ?
P1 C21 1.832(2) . ?
P1 C31 1.834(2) . ?
P2 C71 1.828(2) . ?
P2 C51 1.832(2) . ?
P2 C61 1.833(2) . ?
S1 C1 1.575(2) . ?
S2 C2 1.715(2) . ?
N1 C2 1.326(3) . ?
N1 C4 1.387(3) . ?
N2 C2 1.354(3) . ?
N2 C3 1.387(3) . ?
N2 C5 1.449(3) . ?
C3 C4 1.352(3) . ?
C6 C13 1.337(3) . ?
C6 C7 1.493(3) . ?
C7 C8 1.398(3) . ?
C7 C12 1.398(3) . ?
C8 C9 1.387(3) . ?
C9 C10 1.383(4) . ?
C10 C11 1.378(4) . ?
C11 C12 1.391(3) . ?
C13 C14 1.493(3) . ?
C14 C15 1.392(3) . ?
C14 C19 1.397(3) . ?
C15 C16 1.385(3) . ?
C16 C17 1.384(4) . ?
C17 C18 1.384(4) . ?
C18 C19 1.385(3) . ?
C21 C26 1.393(3) . ?
C21 C22 1.397(3) . ?
C22 C23 1.391(4) . ?
C23 C24 1.386(4) . ?
C24 C25 1.377(4) . ?
C25 C26 1.394(4) . ?
C31 C36 1.394(3) . ?
C31 C32 1.403(3) . ?
C32 C33 1.388(3) . ?
C33 C34 1.383(4) . ?
C34 C35 1.380(4) . ?
C35 C36 1.394(3) . ?
C41 C46 1.388(3) . ?
C41 C42 1.398(3) . ?
C42 C43 1.383(3) . ?
C43 C44 1.384(4) . ?
C44 C45 1.381(4) . ?
C45 C46 1.387(3) . ?
C51 C52 1.392(3) . ?
C51 C56 1.399(3) . ?
C52 C53 1.392(3) . ?
C53 C54 1.382(4) . ?
C54 C55 1.384(4) . ?
C55 C56 1.386(3) . ?
C61 C62 1.393(4) . ?
C61 C66 1.397(3) . ?
C62 C63 1.393(4) . ?
C63 C64 1.373(5) . ?
C64 C65 1.382(4) . ?
C65 C66 1.386(4) . ?
C71 C72 1.391(3) . ?
C71 C76 1.394(3) . ?
C72 C73 1.389(3) . ?
C73 C74 1.384(4) . ?
C74 C75 1.378(4) . ?
C75 C76 1.388(3) . ?
Cl1 C81 1.748(5) . ?
Cl2 C81 1.751(5) . ?

loop_
_geom_torsion_atom_site_label_1
_geom_torsion_atom_site_label_2
_geom_torsion_atom_site_label_3
_geom_torsion_atom_site_label_4
_geom_torsion
_geom_torsion_site_symmetry_1
_geom_torsion_site_symmetry_2
_geom_torsion_site_symmetry_3
_geom_torsion_site_symmetry_4
_geom_torsion_publ_flag
C1 Ru1 P1 C41 74.32(11) . . . . ?
C6 Ru1 P1 C41 -16.01(10) . . . . ?
N1 Ru1 P1 C41 -111.68(10) . . . . ?
P2 Ru1 P1 C41 143.43(12) . . . . ?
S2 Ru1 P1 C41 -177.19(9) . . . . ?
C1 Ru1 P1 C21 -162.33(11) . . . . ?
C6 Ru1 P1 C21 107.34(10) . . . . ?
N1 Ru1 P1 C21 11.67(10) . . . . ?
P2 Ru1 P1 C21 -93.22(13) . . . . ?
S2 Ru1 P1 C21 -53.84(9) . . . . ?
C1 Ru1 P1 C31 -42.15(10) . . . . ?
C6 Ru1 P1 C31 -132.48(10) . . . . ?
N1 Ru1 P1 C31 131.85(9) . . . . ?
P2 Ru1 P1 C31 26.96(14) . . . . ?
S2 Ru1 P1 C31 66.35(8) . . . . ?
C1 Ru1 P2 C71 -79.63(11) . . . . ?
C6 Ru1 P2 C71 10.60(10) . . . . ?
N1 Ru1 P2 C71 106.37(10) . . . . ?
P1 Ru1 P2 C71 -148.78(12) . . . . ?
S2 Ru1 P2 C71 171.87(8) . . . . ?
C1 Ru1 P2 C51 37.50(11) . . . . ?
C6 Ru1 P2 C51 127.72(10) . . . . ?
N1 Ru1 P2 C51 -136.50(9) . . . . ?
P1 Ru1 P2 C51 -31.66(14) . . . . ?
S2 Ru1 P2 C51 -71.01(8) . . . . ?
C1 Ru1 P2 C61 156.60(11) . . . . ?
C6 Ru1 P2 C61 -113.17(11) . . . . ?
N1 Ru1 P2 C61 -17.40(10) . . . . ?
P1 Ru1 P2 C61 87.45(14) . . . . ?
S2 Ru1 P2 C61 48.10(9) . . . . ?
C1 Ru1 S2 C2 -179.36(10) . . . . ?
C6 Ru1 S2 C2 4.1(2) . . . . ?
N1 Ru1 S2 C2 0.62(9) . . . . ?
P1 Ru1 S2 C2 93.85(8) . . . . ?
P2 Ru1 S2 C2 -92.93(8) . . . . ?
C1 Ru1 N1 C2 -0.6(8) . . . . ?
C6 Ru1 N1 C2 -179.67(14) . . . . ?
P1 Ru1 N1 C2 -85.45(13) . . . . ?
P2 Ru1 N1 C2 84.21(13) . . . . ?
S2 Ru1 N1 C2 -0.79(12) . . . . ?
C1 Ru1 N1 C4 -178.5(7) . . . . ?
C6 Ru1 N1 C4 2.5(4) . . . . ?
P1 Ru1 N1 C4 96.7(4) . . . . ?
P2 Ru1 N1 C4 -93.7(4) . . . . ?
S2 Ru1 N1 C4 -178.7(4) . . . . ?
C6 Ru1 C1 S1 -7(8) . . . . ?
N1 Ru1 C1 S1 174(100) . . . . ?
P1 Ru1 C1 S1 -101(8) . . . . ?
P2 Ru1 C1 S1 89(8) . . . . ?
S2 Ru1 C1 S1 175(100) . . . . ?
C4 N1 C2 N2 0.2(3) . . . . ?
Ru1 N1 C2 N2 -178.80(15) . . . . ?
C4 N1 C2 S2 -179.72(16) . . . . ?
Ru1 N1 C2 S2 1.23(18) . . . . ?
C3 N2 C2 N1 -0.3(3) . . . . ?
C5 N2 C2 N1 177.4(2) . . . . ?
C3 N2 C2 S2 179.66(19) . . . . ?
C5 N2 C2 S2 -2.6(4) . . . . ?
Ru1 S2 C2 N1 -1.07(16) . . . . ?
Ru1 S2 C2 N2 179.0(2) . . . . ?
C2 N2 C3 C4 0.2(3) . . . . ?
C5 N2 C3 C4 -177.4(3) . . . . ?
N2 C3 C4 N1 -0.1(3) . . . . ?
C2 N1 C4 C3 -0.1(3) . . . . ?
Ru1 N1 C4 C3 177.7(3) . . . . ?
C1 Ru1 C6 C13 -9.8(2) . . . . ?
N1 Ru1 C6 C13 170.1(2) . . . . ?
P1 Ru1 C6 C13 78.6(2) . . . . ?
P2 Ru1 C6 C13 -97.6(2) . . . . ?
S2 Ru1 C6 C13 166.96(14) . . . . ?
C1 Ru1 C6 C7 174.11(16) . . . . ?
N1 Ru1 C6 C7 -5.99(16) . . . . ?
P1 Ru1 C6 C7 -97.52(15) . . . . ?
P2 Ru1 C6 C7 86.24(15) . . . . ?
S2 Ru1 C6 C7 -9.2(3) . . . . ?
C13 C6 C7 C8 102.0(3) . . . . ?
Ru1 C6 C7 C8 -81.6(2) . . . . ?
C13 C6 C7 C12 -75.3(3) . . . . ?
Ru1 C6 C7 C12 101.1(2) . . . . ?
C12 C7 C8 C9 1.1(3) . . . . ?
C6 C7 C8 C9 -176.2(2) . . . . ?
C7 C8 C9 C10 -1.5(4) . . . . ?
C8 C9 C10 C11 1.0(4) . . . . ?
C9 C10 C11 C12 -0.3(4) . . . . ?
C10 C11 C12 C7 0.0(4) . . . . ?
C8 C7 C12 C11 -0.4(3) . . . . ?
C6 C7 C12 C11 177.0(2) . . . . ?
C7 C6 C13 C14 -4.8(4) . . . . ?
Ru1 C6 C13 C14 179.23(18) . . . . ?
C6 C13 C14 C15 -47.3(4) . . . . ?
C6 C13 C14 C19 136.2(3) . . . . ?
C19 C14 C15 C16 -1.8(4) . . . . ?
C13 C14 C15 C16 -178.4(2) . . . . ?
C14 C15 C16 C17 1.5(4) . . . . ?
C15 C16 C17 C18 -0.4(4) . . . . ?
C16 C17 C18 C19 -0.5(4) . . . . ?
C17 C18 C19 C14 0.2(4) . . . . ?
C15 C14 C19 C18 0.9(4) . . . . ?
C13 C14 C19 C18 177.6(2) . . . . ?
C41 P1 C21 C26 -111.9(2) . . . . ?
C31 P1 C21 C26 -8.3(2) . . . . ?
Ru1 P1 C21 C26 118.03(19) . . . . ?
C41 P1 C21 C22 69.6(2) . . . . ?
C31 P1 C21 C22 173.08(19) . . . . ?
Ru1 P1 C21 C22 -60.6(2) . . . . ?
C26 C21 C22 C23 0.8(4) . . . . ?
P1 C21 C22 C23 179.46(19) . . . . ?
C21 C22 C23 C24 -0.3(4) . . . . ?
C22 C23 C24 C25 -0.3(4) . . . . ?
C23 C24 C25 C26 0.3(4) . . . . ?
C22 C21 C26 C25 -0.8(4) . . . . ?
P1 C21 C26 C25 -179.4(2) . . . . ?
C24 C25 C26 C21 0.3(4) . . . . ?
C41 P1 C31 C36 -141.40(19) . . . . ?
C21 P1 C31 C36 111.6(2) . . . . ?
Ru1 P1 C31 C36 -15.1(2) . . . . ?
C41 P1 C31 C32 36.5(2) . . . . ?
C21 P1 C31 C32 -70.5(2) . . . . ?
Ru1 P1 C31 C32 162.80(16) . . . . ?
C36 C31 C32 C33 0.3(4) . . . . ?
P1 C31 C32 C33 -177.7(2) . . . . ?
C31 C32 C33 C34 0.4(4) . . . . ?
C32 C33 C34 C35 -0.6(4) . . . . ?
C33 C34 C35 C36 0.0(4) . . . . ?
C34 C35 C36 C31 0.7(4) . . . . ?
C32 C31 C36 C35 -0.9(3) . . . . ?
P1 C31 C36 C35 177.07(18) . . . . ?
C21 P1 C41 C46 -22.0(2) . . . . ?
C31 P1 C41 C46 -128.4(2) . . . . ?
Ru1 P1 C41 C46 106.99(19) . . . . ?
C21 P1 C41 C42 159.62(18) . . . . ?
C31 P1 C41 C42 53.3(2) . . . . ?
Ru1 P1 C41 C42 -71.34(19) . . . . ?
C46 C41 C42 C43 0.8(4) . . . . ?
P1 C41 C42 C43 179.19(19) . . . . ?
C41 C42 C43 C44 -1.9(4) . . . . ?
C42 C43 C44 C45 1.1(4) . . . . ?
C43 C44 C45 C46 0.9(4) . . . . ?
C44 C45 C46 C41 -2.1(4) . . . . ?
C42 C41 C46 C45 1.2(4) . . . . ?
P1 C41 C46 C45 -177.1(2) . . . . ?
C71 P2 C51 C52 156.0(2) . . . . ?
C61 P2 C51 C52 -96.9(2) . . . . ?
Ru1 P2 C51 C52 30.8(2) . . . . ?
C71 P2 C51 C56 -28.7(2) . . . . ?
C61 P2 C51 C56 78.4(2) . . . . ?
Ru1 P2 C51 C56 -154.01(16) . . . . ?
C56 C51 C52 C53 0.5(4) . . . . ?
P2 C51 C52 C53 175.78(19) . . . . ?
C51 C52 C53 C54 0.7(4) . . . . ?
C52 C53 C54 C55 -1.4(4) . . . . ?
C53 C54 C55 C56 1.0(4) . . . . ?
C54 C55 C56 C51 0.2(4) . . . . ?
C52 C51 C56 C55 -1.0(4) . . . . ?
P2 C51 C56 C55 -176.34(19) . . . . ?
C71 P2 C61 C62 109.4(2) . . . . ?
C51 P2 C61 C62 5.0(2) . . . . ?
Ru1 P2 C61 C62 -121.2(2) . . . . ?
C71 P2 C61 C66 -70.1(2) . . . . ?
C51 P2 C61 C66 -174.45(19) . . . . ?
Ru1 P2 C61 C66 59.3(2) . . . . ?
C66 C61 C62 C63 1.8(4) . . . . ?
P2 C61 C62 C63 -177.6(3) . . . . ?
C61 C62 C63 C64 -1.1(5) . . . . ?
C62 C63 C64 C65 -0.3(5) . . . . ?
C63 C64 C65 C66 1.0(5) . . . . ?
C64 C65 C66 C61 -0.3(4) . . . . ?
C62 C61 C66 C65 -1.1(4) . . . . ?
P2 C61 C66 C65 178.3(2) . . . . ?
C51 P2 C71 C72 116.8(2) . . . . ?
C61 P2 C71 C72 12.0(2) . . . . ?
Ru1 P2 C71 C72 -118.34(18) . . . . ?
C51 P2 C71 C76 -66.5(2) . . . . ?
C61 P2 C71 C76 -171.30(19) . . . . ?
Ru1 P2 C71 C76 58.4(2) . . . . ?
C76 C71 C72 C73 -0.9(3) . . . . ?
P2 C71 C72 C73 175.77(18) . . . . ?
C71 C72 C73 C74 1.5(4) . . . . ?
C72 C73 C74 C75 -0.5(4) . . . . ?
C73 C74 C75 C76 -1.0(4) . . . . ?
C74 C75 C76 C71 1.6(4) . . . . ?
C72 C71 C76 C75 -0.6(4) . . . . ?
P2 C71 C76 C75 -177.5(2) . . . . ?
